data_2205106
loop_
_publ_author_name
'Shu-Hua Zhang'
'Yi-Min Jiang'
'Kai-Bei Yu'

_publ_section_title
;Aqua{2-[(<i>E</i>)-3,5-dibromo-2-oxidobenzylideneamino]ethanesulfonato}(1,10-phenanthroline)zinc(II)
 ethanol solvate
;
_journal_issue 2
_journal_name_full 'Acta Crystallographica Section E'
_journal_page_first m209
_journal_page_last m211
_journal_paper_doi 10.1107/S1600536804033562
_journal_volume 61
_journal_year 2005
_chemical_formula_iupac '[Zn (C9 H9 Br2 N O4 S) (C8 H8 N2) (H2 O)], C2 H6 O'
_chemical_formula_moiety 'C21 H17 Br2 N3 O5 S Zn, C2 H6 O'
_chemical_formula_sum 'C23 H23 Br2 N3 O6 S Zn'
_chemical_formula_weight 694.69
_chemical_name_systematic
;
Aqua{2-[(E)-3,5-dibromo-2-oxidobenzylideneamino]ethanesulfonato}(1,10-
phenanthroline)zinc(II) ethanol solvate
;
_space_group_IT_number 15
_symmetry_cell_setting monoclinic
_symmetry_space_group_name_Hall '-C 2yc'
_symmetry_space_group_name_H-M 'C 1 2/c 1'
_atom_sites_solution_hydrogens geom
_atom_sites_solution_primary direct
_atom_sites_solution_secondary difmap
_audit_creation_method SHELXL-97
_cell_angle_alpha 90.00
_cell_angle_beta 114.450(10)
_cell_angle_gamma 90.00
_cell_formula_units_Z 8
_cell_length_a 18.700(3)
_cell_length_b 19.717(4)
_cell_length_c 15.728(3)
_cell_measurement_reflns_used 34
_cell_measurement_temperature 296(2)
_cell_measurement_theta_max 15.19
_cell_measurement_theta_min 2.84
_cell_volume 5279.0(17)
_computing_cell_refinement XSCANS
_computing_data_collection 'XSCANS (Siemens, 1994)'
_computing_data_reduction 'SHELXTL (Siemens, 1994)'
_computing_molecular_graphics 'PLATON (Spek, 2004)'
_computing_publication_material SHELXTL
_computing_structure_refinement 'SHELXL97 (Sheldrick, 1997)'
_computing_structure_solution 'SHELXS97 (Sheldrick, 1990)'
_diffrn_ambient_temperature 296(2)
_diffrn_measured_fraction_theta_full 1.000
_diffrn_measured_fraction_theta_max 1.000
_diffrn_measurement_device_type 'Siemens P4'
_diffrn_measurement_method \w
_diffrn_radiation_monochromator graphite
_diffrn_radiation_source 'normal-focus sealed tube'
_diffrn_radiation_type MoK\a
_diffrn_radiation_wavelength 0.71073
_diffrn_reflns_av_R_equivalents 0.0163
_diffrn_reflns_av_sigmaI/netI 0.0960
_diffrn_reflns_limit_h_max 22
_diffrn_reflns_limit_h_min 0
_diffrn_reflns_limit_k_max 23
_diffrn_reflns_limit_k_min 0
_diffrn_reflns_limit_l_max 17
_diffrn_reflns_limit_l_min -18
_diffrn_reflns_number 5343
_diffrn_reflns_theta_full 25.25
_diffrn_reflns_theta_max 25.25
_diffrn_reflns_theta_min 1.58
_diffrn_standards_decay_% 5.05
_diffrn_standards_interval_count 97
_diffrn_standards_number 3
_exptl_absorpt_coefficient_mu 4.080
_exptl_absorpt_correction_T_max 0.290
_exptl_absorpt_correction_T_min 0.160
_exptl_absorpt_correction_type empirical
_exptl_absorpt_process_details (REFERENCE?)
_exptl_crystal_colour red
_exptl_crystal_density_diffrn 1.748
_exptl_crystal_density_method 'not measured'
_exptl_crystal_description prism
_exptl_crystal_F_000 2768
_exptl_crystal_size_max 0.58
_exptl_crystal_size_mid 0.40
_exptl_crystal_size_min 0.30
_refine_diff_density_max 0.442
_refine_diff_density_min -0.594
_refine_ls_extinction_coef 0.00063(3)
_refine_ls_extinction_expression Fc^*^=kFc[1+0.001xFc^2^\l^3^/sin(2\q)]^-1/4^
_refine_ls_extinction_method SHELXL97
_refine_ls_goodness_of_fit_ref 0.825
_refine_ls_hydrogen_treatment mixed
_refine_ls_matrix_type full
_refine_ls_number_parameters 340
_refine_ls_number_reflns 4793
_refine_ls_number_restraints 3
_refine_ls_restrained_S_all 0.825
_refine_ls_R_factor_all 0.0865
_refine_ls_R_factor_gt 0.0340
_refine_ls_shift/su_max 0.001
_refine_ls_shift/su_mean 0.000
_refine_ls_structure_factor_coef Fsqd
_refine_ls_weighting_details 'calc w = 1/[\s^2^(Fo^2^)+(0.0244P)^2^] where P = (Fo^2^+2Fc^2^)/3'
_refine_ls_weighting_scheme calc
_refine_ls_wR_factor_gt 0.0572
_refine_ls_wR_factor_ref 0.0623
_reflns_number_gt 2528
_reflns_number_total 4793
_reflns_threshold_expression I>2\s(I)
_cod_data_source_file lh6315.cif
_cod_data_source_block I
_cod_depositor_comments
;
The following automatic conversions were performed:
'_symmetry_cell_setting' value 'Monoclinic' changed to 'monoclinic'
according to '/home/saulius/struct/CIF-dictionaries/cif_core.dic'
dictionary named 'cif_core.dic' version 2.4.1 from 2010-06-29.

Automatic conversion script
Id: cif_fix_enum 1527 2010-12-29 10:47:43Z saulius 

The following automatic conversions were performed:

'_symmetry_cell_setting' value 'Monoclinic' changed to 'monoclinic'
according to /home/saulius/struct/CIF-dictionaries/cif_core.dic
dictionary named 'cif_core.dic' version 2.4.1 from 2010-06-29.

Automatic conversion script
Id: cif_fix_values 1715 2011-07-08 13:25:40Z adriana 
;
_cod_original_cell_volume 5278.6(16)
_cod_original_sg_symbol_H-M 'C 2/c'
_cod_database_code 2205106
_cod_database_fobs_code 2205106

loop_
_symmetry_equiv_pos_as_xyz
'x, y, z'
'-x, y, -z+1/2'
'x+1/2, y+1/2, z'
'-x+1/2, y+1/2, -z+1/2'
'-x, -y, -z'
'x, -y, z-1/2'
'-x+1/2, -y+1/2, -z'
'x+1/2, -y+1/2, z-1/2'

loop_
_atom_site_label
_atom_site_fract_x
_atom_site_fract_y
_atom_site_fract_z
_atom_site_U_iso_or_equiv
_atom_site_adp_type
_atom_site_calc_flag
_atom_site_refinement_flags
_atom_site_occupancy
_atom_site_type_symbol
Zn 0.51651(2) 0.78276(2) 0.59858(3) 0.03200(14) Uani d . 1 Zn
Br1 0.27190(3) 0.71047(3) 0.61711(4) 0.0745(2) Uani d . 1 Br
Br2 0.35676(4) 0.43851(3) 0.61115(5) 0.1224(3) Uani d . 1 Br
S 0.67246(6) 0.81205(5) 0.55075(8) 0.0359(3) Uani d . 1 S
O1 0.43653(14) 0.73574(12) 0.63281(17) 0.0374(7) Uani d . 1 O
O2 0.60637(13) 0.83407(12) 0.57024(17) 0.0376(7) Uani d . 1 O
O3 0.74659(15) 0.82632(13) 0.62937(18) 0.0492(8) Uani d . 1 O
O4 0.66740(16) 0.83718(14) 0.46230(18) 0.0534(8) Uani d . 1 O
O5 0.57479(17) 0.82134(16) 0.7340(2) 0.0391(7) Uani d D 1 O
N1 0.58100(17) 0.69123(15) 0.6215(2) 0.0329(8) Uani d . 1 N
N2 0.45637(17) 0.76737(16) 0.4462(2) 0.0344(8) Uani d . 1 N
N3 0.45371(17) 0.87596(16) 0.5487(2) 0.0356(8) Uani d . 1 N
C1 0.4218(2) 0.6715(2) 0.6273(3) 0.0394(11) Uani d . 1 C
C2 0.3492(2) 0.6467(2) 0.6218(3) 0.0500(13) Uani d . 1 C
C3 0.3308(3) 0.5790(3) 0.6181(3) 0.0671(16) Uani d . 1 C
H3 0.2819 0.5656 0.6144 0.080 Uiso calc R 1 H
C4 0.3852(3) 0.5310(2) 0.6200(3) 0.0685(16) Uani d . 1 C
C5 0.4563(3) 0.5510(2) 0.6259(3) 0.0582(13) Uani d . 1 C
H5 0.4932 0.5185 0.6287 0.070 Uiso calc R 1 H
C6 0.4753(2) 0.6203(2) 0.6279(3) 0.0383(11) Uani d . 1 C
C7 0.5526(2) 0.6342(2) 0.6315(3) 0.0429(11) Uani d . 1 C
H7 0.5857 0.5970 0.6423 0.052 Uiso calc R 1 H
C8 0.6604(2) 0.69045(19) 0.6263(3) 0.0465(12) Uani d . 1 C
H8A 0.6784 0.6439 0.6314 0.056 Uiso calc R 1 H
H8B 0.6951 0.7143 0.6821 0.056 Uiso calc R 1 H
C9 0.6661(2) 0.72270(18) 0.5423(3) 0.0427(11) Uani d . 1 C
H9A 0.6203 0.7102 0.4867 0.051 Uiso calc R 1 H
H9B 0.7121 0.7052 0.5359 0.051 Uiso calc R 1 H
C10 0.4543(2) 0.7133(2) 0.3963(3) 0.0489(11) Uani d . 1 C
H10 0.4740 0.6727 0.4273 0.059 Uiso calc R 1 H
C11 0.4242(3) 0.7140(3) 0.2995(3) 0.0624(13) Uani d . 1 C
H11 0.4231 0.6744 0.2669 0.075 Uiso calc R 1 H
C12 0.3965(3) 0.7725(3) 0.2528(3) 0.0647(14) Uani d . 1 C
H12 0.3781 0.7738 0.1881 0.078 Uiso calc R 1 H
C13 0.3957(2) 0.8308(3) 0.3024(3) 0.0488(12) Uani d . 1 C
C14 0.3658(3) 0.8943(3) 0.2597(3) 0.0667(15) Uani d . 1 C
H14 0.3466 0.8982 0.1951 0.080 Uiso calc R 1 H
C15 0.3646(3) 0.9485(3) 0.3101(4) 0.0698(16) Uani d . 1 C
H15 0.3451 0.9894 0.2801 0.084 Uiso calc R 1 H
C16 0.3927(2) 0.9445(2) 0.4093(3) 0.0482(12) Uani d . 1 C
C17 0.3912(3) 0.9979(2) 0.4658(4) 0.0657(15) Uani d . 1 C
H17 0.3711 1.0396 0.4389 0.079 Uiso calc R 1 H
C18 0.4183(3) 0.9901(2) 0.5594(4) 0.0635(14) Uani d . 1 C
H18 0.4158 1.0259 0.5966 0.076 Uiso calc R 1 H
C19 0.4497(2) 0.9285(2) 0.5989(3) 0.0520(12) Uani d . 1 C
H19 0.4689 0.9237 0.6634 0.062 Uiso calc R 1 H
C20 0.4247(2) 0.8832(2) 0.4552(3) 0.0366(10) Uani d . 1 C
C21 0.4259(2) 0.8261(2) 0.4003(3) 0.0347(10) Uani d . 1 C
O6 0.71352(19) 0.88766(18) 0.7705(3) 0.0646(9) Uani d D 1 O
C22 0.7757(3) 0.8967(3) 0.8573(3) 0.0809(17) Uani d . 1 C
H22A 0.8055 0.8548 0.8753 0.097 Uiso calc R 1 H
H22B 0.7548 0.9061 0.9032 0.097 Uiso calc R 1 H
C23 0.8281(3) 0.9515(3) 0.8584(4) 0.122(2) Uani d . 1 C
H23A 0.8418 0.9467 0.8063 0.146 Uiso calc R 1 H
H23B 0.8749 0.9498 0.9155 0.146 Uiso calc R 1 H
H23C 0.8023 0.9942 0.8543 0.146 Uiso calc R 1 H
H5A 0.6152(14) 0.8423(18) 0.743(3) 0.071(18) Uiso d D 1 H
H5B 0.578(2) 0.7970(16) 0.7776(17) 0.049(15) Uiso d D 1 H
H6O 0.721(3) 0.873(2) 0.726(2) 0.09(2) Uiso d D 1 H

loop_
_atom_site_aniso_label
_atom_site_aniso_U_11
_atom_site_aniso_U_22
_atom_site_aniso_U_33
_atom_site_aniso_U_12
_atom_site_aniso_U_13
_atom_site_aniso_U_23
Zn 0.0319(3) 0.0276(3) 0.0419(3) -0.0015(2) 0.0206(2) -0.0002(3)
Br1 0.0393(3) 0.1079(5) 0.0813(4) -0.0127(3) 0.0301(3) 0.0032(4)
Br2 0.1655(7) 0.0627(4) 0.1390(6) -0.0693(4) 0.0629(5) -0.0052(4)
S 0.0341(6) 0.0365(6) 0.0453(7) -0.0037(5) 0.0247(6) -0.0024(6)
O1 0.0354(17) 0.0338(17) 0.0517(18) -0.0110(13) 0.0268(14) -0.0037(14)
O2 0.0389(17) 0.0299(16) 0.0591(19) -0.0038(13) 0.0354(15) -0.0033(14)
O3 0.0332(17) 0.0468(18) 0.0616(19) -0.0080(14) 0.0137(16) -0.0047(16)
O4 0.067(2) 0.062(2) 0.0457(19) 0.0016(17) 0.0374(17) 0.0075(16)
O5 0.0368(19) 0.042(2) 0.043(2) -0.0100(16) 0.0204(17) 0.0008(17)
N1 0.0300(19) 0.0300(19) 0.042(2) -0.0006(16) 0.0183(17) 0.0024(17)
N2 0.030(2) 0.034(2) 0.044(2) -0.0046(16) 0.0202(17) -0.0039(18)
N3 0.032(2) 0.031(2) 0.050(2) 0.0009(16) 0.0221(19) -0.0023(19)
C1 0.039(3) 0.051(3) 0.034(3) -0.017(2) 0.020(2) 0.000(2)
C2 0.038(3) 0.064(3) 0.048(3) -0.022(3) 0.017(2) -0.002(3)
C3 0.059(4) 0.085(4) 0.059(3) -0.048(3) 0.027(3) -0.003(3)
C4 0.087(4) 0.052(3) 0.072(4) -0.040(3) 0.038(4) -0.001(3)
C5 0.078(4) 0.044(3) 0.065(3) -0.015(3) 0.043(3) 0.000(3)
C6 0.047(3) 0.033(3) 0.041(3) -0.010(2) 0.025(2) -0.004(2)
C7 0.056(3) 0.026(3) 0.052(3) 0.000(2) 0.028(2) 0.002(2)
C8 0.035(3) 0.031(2) 0.080(3) 0.009(2) 0.030(3) 0.006(2)
C9 0.035(2) 0.038(3) 0.067(3) -0.006(2) 0.033(2) -0.012(2)
C10 0.044(3) 0.048(3) 0.055(3) -0.002(2) 0.021(3) -0.005(3)
C11 0.065(3) 0.066(4) 0.055(3) -0.014(3) 0.024(3) -0.024(3)
C12 0.058(3) 0.094(5) 0.042(3) -0.010(3) 0.020(3) -0.002(4)
C13 0.038(3) 0.064(4) 0.045(3) -0.007(3) 0.017(3) 0.006(3)
C14 0.061(4) 0.077(4) 0.057(4) -0.004(3) 0.019(3) 0.021(4)
C15 0.052(3) 0.065(4) 0.081(4) 0.011(3) 0.016(3) 0.039(3)
C16 0.039(3) 0.048(3) 0.054(3) 0.004(2) 0.015(3) 0.010(3)
C17 0.053(3) 0.042(3) 0.096(5) 0.007(3) 0.025(3) 0.017(3)
C18 0.066(4) 0.040(3) 0.095(4) 0.009(3) 0.044(4) -0.012(3)
C19 0.057(3) 0.044(3) 0.061(3) 0.004(3) 0.030(3) 0.001(3)
C20 0.021(2) 0.043(3) 0.048(3) 0.000(2) 0.016(2) 0.005(3)
C21 0.020(2) 0.043(3) 0.042(3) -0.005(2) 0.014(2) 0.005(2)
O6 0.055(2) 0.082(3) 0.055(2) -0.0228(19) 0.020(2) -0.019(2)
C22 0.067(4) 0.097(5) 0.065(4) -0.013(3) 0.014(3) -0.005(3)
C23 0.092(5) 0.122(6) 0.112(5) -0.035(4) 0.002(4) -0.014(4)

loop_
_atom_type_symbol
_atom_type_description
_atom_type_scat_dispersion_real
_atom_type_scat_dispersion_imag
_atom_type_scat_source
C C 0.0033 0.0016 'International Tables Vol C Tables 4.2.6.8 and 6.1.1.4'
H H 0.0000 0.0000 'International Tables Vol C Tables 4.2.6.8 and 6.1.1.4'
N N 0.0061 0.0033 'International Tables Vol C Tables 4.2.6.8 and 6.1.1.4'
O O 0.0106 0.0060 'International Tables Vol C Tables 4.2.6.8 and 6.1.1.4'
S S 0.1246 0.1234 'International Tables Vol C Tables 4.2.6.8 and 6.1.1.4'
Br Br -0.2901 2.4595 'International Tables Vol C Tables 4.2.6.8 and 6.1.1.4'
Zn Zn 0.2839 1.4301 'International Tables Vol C Tables 4.2.6.8 and 6.1.1.4'

loop_
_geom_angle_atom_site_label_1
_geom_angle_atom_site_label_2
_geom_angle_atom_site_label_3
_geom_angle
_geom_angle_publ_flag
O1 Zn O5 91.53(11) yes
O1 Zn N1 89.74(11) yes
O5 Zn N1 96.68(12) yes
O1 Zn N3 97.89(11) yes
O5 Zn N3 92.09(13) yes
N1 Zn N3 168.22(12) yes
O1 Zn O2 176.73(10) yes
O5 Zn O2 85.30(11) yes
N1 Zn O2 89.87(10) yes
N3 Zn O2 83.01(10) yes
O1 Zn N2 97.25(10) yes
O5 Zn N2 166.35(12) yes
N1 Zn N2 93.81(11) yes
N3 Zn N2 76.40(12) yes
O2 Zn N2 86.01(10) yes
O4 S O3 114.38(17) ?
O4 S O2 112.19(16) ?
O3 S O2 110.90(16) ?
O4 S C9 107.15(18) ?
O3 S C9 105.53(17) ?
O2 S C9 106.04(16) ?
C1 O1 Zn 126.5(2) ?
S O2 Zn 134.72(15) ?
Zn O5 H5A 114(3) ?
Zn O5 H5B 118(3) ?
H5A O5 H5B 114(4) ?
C7 N1 C8 116.8(3) ?
C7 N1 Zn 122.2(3) ?
C8 N1 Zn 121.0(2) ?
C10 N2 C21 118.1(3) ?
C10 N2 Zn 129.4(3) ?
C21 N2 Zn 111.9(3) ?
C19 N3 C20 118.1(4) ?
C19 N3 Zn 127.6(3) ?
C20 N3 Zn 113.7(3) ?
O1 C1 C2 121.1(4) ?
O1 C1 C6 124.6(4) ?
C2 C1 C6 114.3(4) ?
C3 C2 C1 123.9(4) ?
C3 C2 Br1 117.9(4) ?
C1 C2 Br1 118.2(3) ?
C2 C3 C4 119.6(4) ?
C2 C3 H3 120.2 ?
C4 C3 H3 120.2 ?
C5 C4 C3 119.8(4) ?
C5 C4 Br2 121.7(4) ?
C3 C4 Br2 118.5(4) ?
C4 C5 C6 121.1(4) ?
C4 C5 H5 119.5 ?
C6 C5 H5 119.5 ?
C5 C6 C1 121.3(4) ?
C5 C6 C7 115.1(4) ?
C1 C6 C7 123.7(4) ?
N1 C7 C6 128.3(4) ?
N1 C7 H7 115.8 ?
C6 C7 H7 115.8 ?
N1 C8 C9 113.0(3) ?
N1 C8 H8A 109.0 ?
C9 C8 H8A 109.0 ?
N1 C8 H8B 109.0 ?
C9 C8 H8B 109.0 ?
H8A C8 H8B 107.8 ?
C8 C9 S 112.5(3) ?
C8 C9 H9A 109.1 ?
S C9 H9A 109.1 ?
C8 C9 H9B 109.1 ?
S C9 H9B 109.1 ?
H9A C9 H9B 107.8 ?
N2 C10 C11 123.0(4) ?
N2 C10 H10 118.5 ?
C11 C10 H10 118.5 ?
C12 C11 C10 119.8(5) ?
C12 C11 H11 120.1 ?
C10 C11 H11 120.1 ?
C11 C12 C13 119.4(5) ?
C11 C12 H12 120.3 ?
C13 C12 H12 120.3 ?
C12 C13 C21 117.8(4) ?
C12 C13 C14 123.7(5) ?
C21 C13 C14 118.5(5) ?
C15 C14 C13 121.6(5) ?
C15 C14 H14 119.2 ?
C13 C14 H14 119.2 ?
C14 C15 C16 121.0(5) ?
C14 C15 H15 119.5 ?
C16 C15 H15 119.5 ?
C17 C16 C20 116.1(4) ?
C17 C16 C15 124.2(5) ?
C20 C16 C15 119.6(5) ?
C18 C17 C16 120.9(5) ?
C18 C17 H17 119.5 ?
C16 C17 H17 119.5 ?
C17 C18 C19 119.2(5) ?
C17 C18 H18 120.4 ?
C19 C18 H18 120.4 ?
N3 C19 C18 122.6(4) ?
N3 C19 H19 118.7 ?
C18 C19 H19 118.7 ?
N3 C20 C16 123.0(4) ?
N3 C20 C21 118.5(4) ?
C16 C20 C21 118.5(4) ?
N2 C21 C13 121.9(4) ?
N2 C21 C20 117.4(4) ?
C13 C21 C20 120.7(4) ?
C22 O6 H6O 121(4) ?
O6 C22 C23 113.1(5) ?
O6 C22 H22A 109.0 ?
C23 C22 H22A 109.0 ?
O6 C22 H22B 109.0 ?
C23 C22 H22B 109.0 ?
H22A C22 H22B 107.8 ?
C22 C23 H23A 109.5 ?
C22 C23 H23B 109.5 ?
H23A C23 H23B 109.5 ?
C22 C23 H23C 109.5 ?
H23A C23 H23C 109.5 ?
H23B C23 H23C 109.5 ?

loop_
_geom_bond_atom_site_label_1
_geom_bond_atom_site_label_2
_geom_bond_distance
_geom_bond_publ_flag
Zn O1 2.013(2) yes
Zn O5 2.094(3) yes
Zn N1 2.117(3) yes
Zn N3 2.147(3) yes
Zn O2 2.160(2) yes
Zn N2 2.207(3) yes
Br1 C2 1.894(4) ?
Br2 C4 1.889(4) ?
S O4 1.442(3) ?
S O3 1.453(3) ?
S O2 1.457(2) ?
S C9 1.767(4) ?
O1 C1 1.291(4) ?
O5 H5A 0.820(10) ?
O5 H5B 0.817(10) ?
N1 C7 1.280(4) ?
N1 C8 1.457(4) ?
N2 C10 1.314(5) ?
N2 C21 1.358(4) ?
N3 C19 1.323(5) ?
N3 C20 1.348(4) ?
C1 C2 1.411(5) ?
C1 C6 1.418(5) ?
C2 C3 1.374(6) ?
C3 C4 1.381(6) ?
C3 H3 0.9300 ?
C4 C5 1.352(6) ?
C5 C6 1.409(5) ?
C5 H5 0.9300 ?
C6 C7 1.449(5) ?
C7 H7 0.9300 ?
C8 C9 1.508(5) ?
C8 H8A 0.9700 ?
C8 H8B 0.9700 ?
C9 H9A 0.9700 ?
C9 H9B 0.9700 ?
C10 C11 1.388(5) ?
C10 H10 0.9300 ?
C11 C12 1.349(6) ?
C11 H11 0.9300 ?
C12 C13 1.394(6) ?
C12 H12 0.9300 ?
C13 C21 1.405(5) ?
C13 C14 1.422(6) ?
C14 C15 1.335(6) ?
C14 H14 0.9300 ?
C15 C16 1.428(6) ?
C15 H15 0.9300 ?
C16 C17 1.385(6) ?
C16 C20 1.407(5) ?
C17 C18 1.353(6) ?
C17 H17 0.9300 ?
C18 C19 1.380(6) ?
C18 H18 0.9300 ?
C19 H19 0.9300 ?
C20 C21 1.426(5) ?
O6 C22 1.390(5) ?
O6 H6O 0.824(10) ?
C22 C23 1.455(6) ?
C22 H22A 0.9700 ?
C22 H22B 0.9700 ?
C23 H23A 0.9600 ?
C23 H23B 0.9600 ?
C23 H23C 0.9600 ?

loop_
_geom_hbond_atom_site_label_D
_geom_hbond_atom_site_label_H
_geom_hbond_atom_site_label_A
_geom_hbond_site_symmetry_A
_geom_hbond_distance_DH
_geom_hbond_distance_HA
_geom_hbond_distance_DA
_geom_hbond_angle_DHA
O5 H5A O6 . 0.820(10) 1.926(11) 2.745(4) 176(4)
O5 H5B O1 2_656 0.817(10) 1.960(13) 2.765(4) 168(4)
O6 H6O O3 . 0.824(10) 1.995(13) 2.812(5) 171(5)

loop_
_geom_torsion_atom_site_label_1
_geom_torsion_atom_site_label_2
_geom_torsion_atom_site_label_3
_geom_torsion_atom_site_label_4
_geom_torsion
O5 Zn O1 C1 -121.1(3)
N1 Zn O1 C1 -24.5(3)
N3 Zn O1 C1 146.5(3)
N2 Zn O1 C1 69.3(3)
O4 S O2 Zn 121.9(2)
O3 S O2 Zn -108.8(2)
C9 S O2 Zn 5.3(3)
O5 Zn O2 S 110.7(2)
N1 Zn O2 S 14.0(2)
N3 Zn O2 S -156.6(2)
N2 Zn O2 S -79.8(2)
O1 Zn N1 C7 12.3(3)
O5 Zn N1 C7 103.8(3)
N3 Zn N1 C7 -118.3(6)
O2 Zn N1 C7 -170.9(3)
N2 Zn N1 C7 -84.9(3)
O1 Zn N1 C8 -168.0(3)
O5 Zn N1 C8 -76.5(3)
N3 Zn N1 C8 61.3(7)
O2 Zn N1 C8 8.7(3)
N2 Zn N1 C8 94.7(3)
O1 Zn N2 C10 -79.8(3)
O5 Zn N2 C10 150.6(4)
N1 Zn N2 C10 10.4(3)
N3 Zn N2 C10 -176.2(3)
O2 Zn N2 C10 100.0(3)
O1 Zn N2 C21 108.5(2)
O5 Zn N2 C21 -21.1(6)
N1 Zn N2 C21 -161.2(2)
N3 Zn N2 C21 12.1(2)
O2 Zn N2 C21 -71.6(2)
O1 Zn N3 C19 81.6(3)
O5 Zn N3 C19 -10.2(3)
N1 Zn N3 C19 -148.4(5)
O2 Zn N3 C19 -95.2(3)
N2 Zn N3 C19 177.2(3)
O1 Zn N3 C20 -107.8(3)
O5 Zn N3 C20 160.3(3)
N1 Zn N3 C20 22.2(7)
O2 Zn N3 C20 75.3(3)
N2 Zn N3 C20 -12.2(2)
Zn O1 C1 C2 -158.0(3)
Zn O1 C1 C6 23.2(6)
O1 C1 C2 C3 -178.3(4)
C6 C1 C2 C3 0.6(6)
O1 C1 C2 Br1 2.8(5)
C6 C1 C2 Br1 -178.3(3)
C1 C2 C3 C4 0.2(7)
Br1 C2 C3 C4 179.1(4)
C2 C3 C4 C5 0.3(8)
C2 C3 C4 Br2 -178.2(3)
C3 C4 C5 C6 -1.6(7)
Br2 C4 C5 C6 176.9(3)
C4 C5 C6 C1 2.4(7)
C4 C5 C6 C7 -178.2(4)
O1 C1 C6 C5 177.1(4)
C2 C1 C6 C5 -1.8(6)
O1 C1 C6 C7 -2.3(6)
C2 C1 C6 C7 178.9(4)
C8 N1 C7 C6 -178.6(4)
Zn N1 C7 C6 1.1(6)
C5 C6 C7 N1 169.9(4)
C1 C6 C7 N1 -10.7(7)
C7 N1 C8 C9 126.1(4)
Zn N1 C8 C9 -53.6(4)
N1 C8 C9 S 81.9(4)
O4 S C9 C8 -172.8(3)
O3 S C9 C8 64.9(3)
O2 S C9 C8 -52.8(3)
C21 N2 C10 C11 1.5(6)
Zn N2 C10 C11 -169.7(3)
N2 C10 C11 C12 1.1(7)
C10 C11 C12 C13 -2.5(7)
C11 C12 C13 C21 1.4(7)
C11 C12 C13 C14 -178.2(4)
C12 C13 C14 C15 178.4(5)
C21 C13 C14 C15 -1.2(7)
C13 C14 C15 C16 -0.6(8)
C14 C15 C16 C17 -178.0(5)
C14 C15 C16 C20 2.2(7)
C20 C16 C17 C18 -0.7(7)
C15 C16 C17 C18 179.4(4)
C16 C17 C18 C19 1.6(7)
C20 N3 C19 C18 -1.0(6)
Zn N3 C19 C18 169.2(3)
C17 C18 C19 N3 -0.8(7)
C19 N3 C20 C16 1.9(6)
Zn N3 C20 C16 -169.6(3)
C19 N3 C20 C21 -177.5(3)
Zn N3 C20 C21 11.0(4)
C17 C16 C20 N3 -1.1(6)
C15 C16 C20 N3 178.8(4)
C17 C16 C20 C21 178.3(4)
C15 C16 C20 C21 -1.8(6)
C10 N2 C21 C13 -2.7(5)
Zn N2 C21 C13 170.0(3)
C10 N2 C21 C20 176.7(3)
Zn N2 C21 C20 -10.6(4)
C12 C13 C21 N2 1.2(6)
C14 C13 C21 N2 -179.2(4)
C12 C13 C21 C20 -178.1(4)
C14 C13 C21 C20 1.5(6)
N3 C20 C21 N2 0.1(5)
C16 C20 C21 N2 -179.4(3)
N3 C20 C21 C13 179.4(3)
C16 C20 C21 C13 0.0(6)
